data_2012387
loop_
_publ_author_name
'Ishida, Hiroyuki'
'Rahman, Bilkish'
Kashino,Setsuo

_publ_section_title
;
 Morpholinium 2-chloro-4-nitrobenzoate, 2-chloro-5-nitrobenzoate and
 4-chloro-3-nitrobenzoate
;
_journal_issue 12
_journal_name_full 'Acta Crystallographica Section C'
_journal_page_first 1450
_journal_page_last 1453
_journal_paper_doi 10.1107/S0108270101016389
_journal_volume 57
_journal_year 2001
_chemical_formula_iupac 'C4 H10 N O 1+, C7 H3 Cl N O4 1-'
_chemical_formula_moiety 'C4 H10 N O 1+, C7 H3 Cl N O4 1-'
_chemical_formula_sum 'C11 H13 Cl N2 O5'
_chemical_formula_weight 288.69
_space_group_IT_number 19
_symmetry_cell_setting orthorhombic
_symmetry_space_group_name_Hall 'P 2ac 2ab'
_symmetry_space_group_name_H-M 'P 21 21 21'
_atom_sites_solution_hydrogens geom
_atom_sites_solution_primary direct
_atom_sites_solution_secondary difmap
_cell_angle_alpha 90
_cell_angle_beta 90
_cell_angle_gamma 90
_cell_formula_units_Z 4
_cell_length_a 10.304(2)
_cell_length_b 19.557(6)
_cell_length_c 6.4387(13)
_cell_measurement_reflns_used 25
_cell_measurement_temperature 298
_cell_measurement_theta_max 12.4
_cell_measurement_theta_min 11.3
_cell_volume 1297.5(5)
_computing_cell_refinement 'MSC/AFC Diffractometer Control Software'
_computing_data_collection
;
MSC/AFC Diffractometer Control Software
(Molecular Structure Corporation, 1990)
;
_computing_data_reduction 'TEXSAN for Windows (Molecular Structure Corporation, 1997-1999)'
_computing_molecular_graphics 'ORTEP-3 for Windows (Farrugia, 1997)'
_computing_publication_material 'TEXSAN for Windows'
_computing_structure_refinement 'SHELXL97 (Sheldrick, 1997)'
_computing_structure_solution 'SHELXS97 (Sheldrick, 1990)'
_diffrn_ambient_temperature 298
_diffrn_measured_fraction_theta_full .993
_diffrn_measured_fraction_theta_max .993
_diffrn_measurement_device 'Rigaku AFC-5R'
_diffrn_measurement_method \w-2\q
_diffrn_radiation_monochromator graphite
_diffrn_radiation_source 'Rigaku rotating anode'
_diffrn_radiation_type 'Mo K\a'
_diffrn_radiation_wavelength .71073
_diffrn_reflns_av_R_equivalents .058
_diffrn_reflns_av_sigmaI/netI .113
_diffrn_reflns_limit_h_max 14
_diffrn_reflns_limit_h_min -3
_diffrn_reflns_limit_k_max 26
_diffrn_reflns_limit_k_min -3
_diffrn_reflns_limit_l_max 8
_diffrn_reflns_limit_l_min -3
_diffrn_reflns_number 4209
_diffrn_reflns_reduction_process 'Lp corrections applied'
_diffrn_reflns_theta_full 29.0
_diffrn_reflns_theta_max 29.0
_diffrn_reflns_theta_min 2.08
_diffrn_standards_decay_% 1.74
_diffrn_standards_interval_count 97
_diffrn_standards_number 3
_exptl_absorpt_coefficient_mu .313
_exptl_absorpt_correction_T_max .940
_exptl_absorpt_correction_T_min .885
_exptl_absorpt_correction_type '\y scan'
_exptl_absorpt_process_details '(North et al., 1968)'
_exptl_crystal_colour colorless
_exptl_crystal_density_diffrn 1.478
_exptl_crystal_density_meas ?
_exptl_crystal_description prismatic
_exptl_crystal_F_000 600
_exptl_crystal_size_max .40
_exptl_crystal_size_mid .30
_exptl_crystal_size_min .20
_refine_diff_density_max .28
_refine_diff_density_min -.23
_refine_ls_abs_structure_details '(Flack, 1983), 1102 Friedel pairs'
_refine_ls_abs_structure_Flack .02(8)
_refine_ls_extinction_coef .0053(9)
_refine_ls_extinction_expression Fc^*^=kFc[1+0.001xFc^2^\l^3^/sin(2\q)]^-1/4^
_refine_ls_extinction_method SHELXL97
_refine_ls_goodness_of_fit_ref 1.04
_refine_ls_hydrogen_treatment constr
_refine_ls_matrix_type full
_refine_ls_number_constraints 0
_refine_ls_number_parameters 173
_refine_ls_number_reflns 3101
_refine_ls_number_restraints 0
_refine_ls_restrained_S_all 1.04
_refine_ls_R_factor_all .140
_refine_ls_R_factor_gt .053
_refine_ls_shift/su_max .001
_refine_ls_shift/su_mean .001
_refine_ls_structure_factor_coef Fsqd
_refine_ls_weighting_details 'calc w = 1/[\s^2^(Fo^2^)+0.4754P] where P = (Fo^2^+2Fc^2^)/3'
_refine_ls_weighting_scheme calc
_refine_ls_wR_factor_gt .062
_refine_ls_wR_factor_ref .075
_reflns_number_gt 1769
_reflns_number_total 3101
_reflns_threshold_expression I>2\s(I)
_cod_data_source_file ob1046.cif
_cod_data_source_block I
_cod_depositor_comments
;
The following automatic conversions were performed:

'_exptl_crystal_density_meas' value 'not measured' was changed to '?'
- the value is perceived as not measured.

Automatic conversion script
Id: cif_fix_values 3008 2015-01-20 13:52:24Z robertas 
;
_cod_database_code 2012387
_cod_database_fobs_code 2012387

loop_
_symmetry_equiv_pos_as_xyz
'  +x,  +y,  +z'
'1/2-x,  -y,1/2+z'
'1/2+x,1/2-y,  -z'
'  -x,1/2+y,1/2-z'

loop_
_atom_site_label
_atom_site_fract_x
_atom_site_fract_y
_atom_site_fract_z
_atom_site_U_iso_or_equiv
_atom_site_adp_type
_atom_site_calc_flag
_atom_site_refinement_flags
_atom_site_occupancy
_atom_site_disorder_assembly
_atom_site_disorder_group
_atom_site_type_symbol
Cl .92033(9) .26987(5) 1.07561(13) .0527(3) Uani d . 1 . . Cl
O1 .7367(2) .42775(11) .8920(4) .0563(7) Uani d . 1 . . O
O2 .6418(2) .35904(11) 1.1175(4) .0533(7) Uani d . 1 . . O
O3 .8873(2) .10450(12) .4440(4) .0564(7) Uani d . 1 . . O
O4 .7277(3) .13867(12) .2498(4) .0608(8) Uani d . 1 . . O
O5 1.1351(2) .45873(13) .3723(3) .0529(7) Uani d . 1 . . O
N1 .7982(3) .14421(14) .4035(5) .0438(7) Uani d . 1 . . N
N2 .8939(2) .46701(12) .5821(4) .0379(6) Uani d . 1 . . N
C1 .7295(3) .30998(15) .8115(4) .0312(8) Uani d . 1 . . C
C2 .8235(3) .26118(16) .8542(4) .0334(8) Uani d . 1 . . C
C3 .8469(3) .20654(15) .7258(5) .0354(8) Uani d . 1 . . C
C4 .7744(3) .20165(15) .5466(5) .0347(8) Uani d . 1 . . C
C5 .6818(3) .24974(19) .4936(5) .0402(8) Uani d . 1 . . C
C6 .6616(3) .30375(16) .6263(5) .0389(8) Uani d . 1 . . C
C7 .7010(3) .36942(16) .9559(5) .0343(8) Uani d . 1 . . C
C8 .9174(3) .41577(16) .4179(5) .0456(8) Uani d . 1 . . C
C9 1.0180(4) .4435(2) .2674(5) .0544(11) Uani d . 1 . . C
C10 1.1129(3) .51107(19) .5230(5) .0527(10) Uani d . 1 . . C
C11 1.0167(3) .48916(19) .6842(4) .0452(10) Uani d . 1 . . C
H1 .9094 .1740 .7585 .042 Uiso calc R 1 . . H
H2 .6345 .2457 .3712 .048 Uiso calc R 1 . . H
H3 .6008 .3370 .5912 .047 Uiso calc R 1 . . H
H4 .8410 .4493 .6773 .057 Uiso calc R 1 . . H
H5 .8548 .5033 .5269 .057 Uiso calc R 1 . . H
H6 .8372 .4062 .3446 .055 Uiso calc R 1 . . H
H7 .9483 .3735 .4794 .055 Uiso calc R 1 . . H
H8 1.0346 .4099 .1598 .065 Uiso calc R 1 . . H
H9 .9849 .4845 .2016 .065 Uiso calc R 1 . . H
H10 1.0811 .5518 .4536 .063 Uiso calc R 1 . . H
H11 1.1944 .5225 .5901 .063 Uiso calc R 1 . . H
H12 1.0522 .4517 .7649 .054 Uiso calc R 1 . . H
H13 .9991 .5269 .7779 .054 Uiso calc R 1 . . H

loop_
_atom_site_aniso_label
_atom_site_aniso_U_11
_atom_site_aniso_U_22
_atom_site_aniso_U_33
_atom_site_aniso_U_12
_atom_site_aniso_U_13
_atom_site_aniso_U_23
Cl .0537(5) .0565(6) .0478(5) .0121(5) -.0151(5) -.0085(5)
O1 .0744(17) .0293(13) .0652(16) -.0018(13) .0380(15) -.0009(13)
O2 .0655(17) .0484(15) .0460(15) -.0015(13) .0206(14) .0016(12)
O3 .0496(16) .0448(15) .0748(17) .0084(13) .0070(15) -.0168(14)
O4 .0779(19) .0534(17) .0512(15) -.0068(15) -.0110(17) -.0165(13)
O5 .0399(14) .0707(19) .0482(15) -.0027(13) .0086(12) .0011(14)
N1 .0463(18) .0379(18) .0473(18) -.0112(15) .0133(18) -.0075(16)
N2 .0385(15) .0374(15) .0377(14) .0023(12) .0026(14) .0060(14)
C1 .0290(17) .0276(18) .0368(18) .0002(15) .0049(15) .0029(14)
C2 .0335(17) .0354(19) .0312(16) -.0033(16) .0021(14) .0026(15)
C3 .0347(18) .0318(19) .0396(18) .0034(15) .0024(17) .0005(15)
C4 .0368(17) .0309(18) .0364(18) -.0022(15) .0074(17) -.0028(15)
C5 .0394(19) .045(2) .0358(17) -.0006(16) -.0063(14) .0000(14)
C6 .0365(18) .037(2) .043(2) .0073(16) -.0022(18) .0048(16)
C7 .0333(17) .0306(18) .039(2) .0036(15) .0011(17) .0012(16)
C8 .048(2) .0439(19) .0448(19) -.0063(18) .006(2) -.0027(19)
C9 .066(3) .062(3) .036(2) -.002(2) .013(2) -.005(2)
C10 .041(2) .059(3) .058(2) -.0123(19) -.0015(18) -.0005(19)
C11 .054(2) .049(2) .0324(19) .0052(18) -.0076(18) -.0005(17)

loop_
_atom_type_symbol
_atom_type_description
_atom_type_scat_dispersion_real
_atom_type_scat_dispersion_imag
_atom_type_scat_source
C C .0033 .0016 'International Tables Vol C Tables 4.2.6.8 and 6.1.1.4'
H H .0000 .0000 'International Tables Vol C Tables 4.2.6.8 and 6.1.1.4'
N N .0061 .0033 'International Tables Vol C Tables 4.2.6.8 and 6.1.1.4'
O O .0106 .0060 'International Tables Vol C Tables 4.2.6.8 and 6.1.1.4'
Cl Cl .1484 .1585 'International Tables Vol C Tables 4.2.6.8 and 6.1.1.4'

loop_
_geom_angle_atom_site_label_1
_geom_angle_atom_site_label_2
_geom_angle_atom_site_label_3
_geom_angle
_geom_angle_publ_flag
O3 N1 O4 123.7(3) ?
O3 N1 C4 118.2(3) ?
O4 N1 C4 118.1(3) ?
C2 C1 C6 117.5(3) ?
C2 C1 C7 122.8(3) ?
C6 C1 C7 119.7(3) ?
C3 C2 C1 122.6(3) ?
C3 C2 Cl 117.9(2) ?
C1 C2 Cl 119.6(2) ?
C2 C3 C4 117.6(3) ?
C2 C3 H1 121.2 ?
C4 C3 H1 121.2 ?
C3 C4 C5 122.3(3) ?
C3 C4 N1 119.1(3) ?
C5 C4 N1 118.6(3) ?
C6 C5 C4 118.3(3) ?
C6 C5 H2 120.9 ?
C4 C5 H2 120.9 ?
C5 C6 C1 121.7(3) ?
C5 C6 H3 119.2 ?
C1 C6 H3 119.2 ?
O2 C7 O1 124.8(3) ?
O2 C7 C1 119.4(3) ?
O1 C7 C1 115.7(3) ?
H6 C8 H7 108.3 ?
O5 C9 C8 110.6(3) no
O5 C9 H8 109.5 ?
C8 C9 H8 109.5 ?
O5 C9 H9 109.5 ?
C8 C9 H9 109.5 ?
H8 C9 H9 108.1 ?
O5 C10 C11 111.8(3) no
O5 C10 H10 109.3 ?
C11 C10 H10 109.3 ?
O5 C10 H11 109.3 ?
C11 C10 H11 109.3 ?
H10 C10 H11 107.9 ?
N2 C8 C9 109.1(2) no
N2 C8 H6 109.9 ?
C9 C8 H6 109.9 ?
N2 C8 H7 109.9 ?
C9 C8 H7 109.9 ?
N2 C11 C10 109.8(2) no
N2 C11 H12 109.7 ?
C10 C11 H12 109.7 ?
N2 C11 H13 109.7 ?
C10 C11 H13 109.7 ?
H12 C11 H13 108.2 ?
C8 N2 C11 112.0(2) no
C8 N2 H4 109.2 ?
C11 N2 H4 109.2 ?
C8 N2 H5 109.2 ?
C11 N2 H5 109.2 ?
H4 N2 H5 107.9 ?
C9 O5 C10 109.8(3) no

loop_
_geom_bond_atom_site_label_1
_geom_bond_atom_site_label_2
_geom_bond_site_symmetry_2
_geom_bond_distance
_geom_bond_publ_flag
Cl C2 . 1.748(3) yes
O1 C7 . 1.267(3) yes
O2 C7 . 1.223(4) yes
O3 N1 . 1.230(3) yes
O4 N1 . 1.232(3) yes
N1 C4 . 1.474(4) no
C1 C2 . 1.387(4) no
C1 C6 . 1.388(4) no
C1 C7 . 1.517(4) no
C2 C3 . 1.372(4) no
C3 C4 . 1.378(4) no
C3 H1 . .93 ?
C4 C5 . 1.382(4) no
C5 C6 . 1.375(4) no
C5 H2 . .93 ?
C6 H3 . .93 ?
O5 C9 . 1.414(4) no
O5 C10 . 1.429(4) no
N2 C8 . 1.477(4) no
N2 C11 . 1.490(4) no
N2 H4 . .89 ?
N2 H5 . .89 ?
C8 C9 . 1.519(4) no
C8 H6 . .97 ?
C8 H7 . .97 ?
C9 H8 . .97 ?
C9 H9 . .97 ?
C10 C11 . 1.499(4) no
C10 H10 . .97 ?
C10 H11 . .97 ?
C11 H12 . .97 ?
C11 H13 . .97 ?

loop_
_geom_contact_atom_site_label_1
_geom_contact_atom_site_label_2
_geom_contact_distance
_geom_contact_site_symmetry_2
_geom_contact_publ_flag
O1 N2 2.682(3) . no
O1 N2 2.747(3) 2_665 no
O5 N1 2.994(4) 3_556 no

loop_
_geom_hbond_atom_site_label_D
_geom_hbond_atom_site_label_H
_geom_hbond_atom_site_label_A
_geom_hbond_site_symmetry_A
_geom_hbond_distance_DH
_geom_hbond_distance_HA
_geom_hbond_distance_DA
_geom_hbond_angle_DHA
_geom_hbond_publ_flag
N2 H4 O1 . .89 1.80 2.682(3) 170 yes
N2 H5 O1 2_664 .89 1.86 2.747(3) 174 yes
C6 H3 O3 3_456 .93 2.49 3.378(4) 160 yes
C10 H11 O5 2_765 .97 2.55 3.486(4) 161 yes
C11 H12 O4 3_556 .97 2.53 3.340(4) 141 yes

loop_
_geom_torsion_atom_site_label_1
_geom_torsion_atom_site_label_2
_geom_torsion_atom_site_label_3
_geom_torsion_atom_site_label_4
_geom_torsion
_geom_torsion_publ_flag
C6 C1 C2 C3 -2.8(4) ?
C7 C1 C2 C3 178.3(3) ?
C6 C1 C2 Cl 175.3(2) ?
C7 C1 C2 Cl -3.5(4) ?
C1 C2 C3 C4 1.1(4) ?
Cl C2 C3 C4 -177.1(2) ?
C2 C3 C4 C5 .6(4) ?
C2 C3 C4 N1 179.1(3) ?
O3 N1 C4 C3 -3.9(4) yes
O4 N1 C4 C3 176.2(3) yes
O3 N1 C4 C5 174.6(3) ?
O4 N1 C4 C5 -5.3(4) ?
C3 C4 C5 C6 -.6(5) ?
N1 C4 C5 C6 -179.0(3) ?
C4 C5 C6 C1 -1.3(5) ?
C2 C1 C6 C5 2.9(4) ?
C7 C1 C6 C5 -178.2(3) ?
C2 C1 C7 O2 -74.1(4) yes
C6 C1 C7 O2 107.1(4) ?
C2 C1 C7 O1 108.9(3) yes
C6 C1 C7 O1 -69.9(4) ?
C11 N2 C8 C9 -53.3(3) ?
C10 O5 C9 C8 -62.5(4) ?
N2 C8 C9 O5 58.6(4) ?
C9 O5 C10 C11 61.3(4) ?
C8 N2 C11 C10 52.0(4) ?
O5 C10 C11 N2 -55.2(4) ?

loop_
_cod_related_entry_id
_cod_related_entry_database
_cod_related_entry_code
1 ChemSpider 21107307
